data_7006131
loop_
_publ_author_name
'Yuste, Consuelo'
'Bentama, Abdeslem'
'Stiriba, Salah-Eddine'
'Armentano, Donatella'
'De Munno, Giovanni'
'Lloret, Francesc'
'Julve, Miguel'

_publ_section_title
;
 Ligand effects on the structures and magnetic properties of
 tricyanomethanide-containing copper(II) complexes.
;
_journal_issue 44
_journal_name_full 'Dalton transactions (Cambridge, England : 2003)'
_journal_page_first 5190
_journal_page_last 5200
_journal_paper_doi 10.1039/b709233d
_journal_year 2007
_chemical_formula_sum 'C26 H12 Cu N10'
_chemical_formula_weight 528.00
_chemical_name_systematic
;
?
;
_space_group_IT_number 15
_symmetry_cell_setting monoclinic
_symmetry_space_group_name_Hall '-C 2yc'
_symmetry_space_group_name_H-M 'C 1 2/c 1'
_atom_sites_solution_hydrogens geom
_atom_sites_solution_primary direct
_atom_sites_solution_secondary difmap
_audit_creation_method SHELXL-97
_cell_angle_alpha 90.00
_cell_angle_beta 118.658(8)
_cell_angle_gamma 90.00
_cell_formula_units_Z 8
_cell_length_a 29.974(3)
_cell_length_b 7.4460(8)
_cell_length_c 23.687(3)
_cell_measurement_reflns_used 7249
_cell_measurement_temperature 293(2)
_cell_measurement_theta_max 29.20
_cell_measurement_theta_min 2.20
_cell_volume 4639.0(10)
_computing_cell_refinement 'Bruker-Nonius SAINT'
_computing_data_collection 'Bruker-Nonius SAINT'
_computing_data_reduction 'Bruker SAINT'
_computing_molecular_graphics 'Bruker SHELXTL'
_computing_publication_material 'Bruker SHELXTL'
_computing_structure_refinement 'SHELXL-97 (Sheldrick, 1997)'
_computing_structure_solution 'SHELXS-97 (Sheldrick, 1990)'
_diffrn_ambient_temperature 293(2)
_diffrn_measured_fraction_theta_full 0.994
_diffrn_measured_fraction_theta_max 0.994
_diffrn_measurement_device_type 'CCD area detector'
_diffrn_measurement_method 'phi and omega scans'
_diffrn_radiation_monochromator graphite
_diffrn_radiation_source 'fine-focus sealed tube'
_diffrn_radiation_type MoK\a
_diffrn_radiation_wavelength 0.71073
_diffrn_reflns_av_R_equivalents 0.0255
_diffrn_reflns_av_sigmaI/netI 0.0183
_diffrn_reflns_limit_h_max 42
_diffrn_reflns_limit_h_min -42
_diffrn_reflns_limit_k_max 10
_diffrn_reflns_limit_k_min -10
_diffrn_reflns_limit_l_max 33
_diffrn_reflns_limit_l_min -33
_diffrn_reflns_number 51216
_diffrn_reflns_theta_full 30.65
_diffrn_reflns_theta_max 30.65
_diffrn_reflns_theta_min 1.82
_exptl_absorpt_coefficient_mu 0.980
_exptl_absorpt_correction_T_max 0.920
_exptl_absorpt_correction_T_min 0.862
_exptl_absorpt_correction_type empirical
_exptl_absorpt_process_details sadabs
_exptl_crystal_colour maroon
_exptl_crystal_density_diffrn 1.512
_exptl_crystal_density_method 'not measured'
_exptl_crystal_description parallelepiped
_exptl_crystal_F_000 2136
_exptl_crystal_size_max 0.18
_exptl_crystal_size_mid 0.11
_exptl_crystal_size_min 0.10
_refine_diff_density_max 0.358
_refine_diff_density_min -0.353
_refine_diff_density_rms 0.051
_refine_ls_extinction_method none
_refine_ls_goodness_of_fit_ref 1.056
_refine_ls_hydrogen_treatment riding
_refine_ls_matrix_type full
_refine_ls_number_parameters 334
_refine_ls_number_reflns 7131
_refine_ls_number_restraints 0
_refine_ls_restrained_S_all 1.056
_refine_ls_R_factor_all 0.0395
_refine_ls_R_factor_gt 0.0310
_refine_ls_shift/su_max 0.003
_refine_ls_shift/su_mean 0.000
_refine_ls_structure_factor_coef Fsqd
_refine_ls_weighting_details 'calc w=1/[\s^2^(Fo^2^)+(0.0464P)^2^+2.2097P] where P=(Fo^2^+2Fc^2^)/3'
_refine_ls_weighting_scheme calc
_refine_ls_wR_factor_gt 0.0852
_refine_ls_wR_factor_ref 0.0899
_reflns_number_gt 5965
_reflns_number_total 7131
_reflns_threshold_expression >2sigma(I)
_cod_data_source_file b709233d.txt
_cod_data_source_block 4
_cod_depositor_comments
;
The following automatic conversions were performed:
'_symmetry_cell_setting' value 'Monoclinic' changed to 'monoclinic'
according to '/home/saulius/struct/CIF-dictionaries/cif_core.dic'
dictionary named 'cif_core.dic' version 2.4.1 from 2010-06-29.

Automatic conversion script
Id: cif_fix_enum 1527 2010-12-29 10:47:43Z saulius 
;
_cod_original_cell_volume 4639.0(9)
_cod_original_sg_symbol_H-M C2/c
_cod_database_code 7006131

loop_
_symmetry_equiv_pos_as_xyz
'x, y, z'
'-x, y, -z+1/2'
'x+1/2, y+1/2, z'
'-x+1/2, y+1/2, -z+1/2'
'-x, -y, -z'
'x, -y, z-1/2'
'-x+1/2, -y+1/2, -z'
'x+1/2, -y+1/2, z-1/2'

loop_
_atom_site_label
_atom_site_type_symbol
_atom_site_fract_x
_atom_site_fract_y
_atom_site_fract_z
_atom_site_U_iso_or_equiv
_atom_site_adp_type
_atom_site_occupancy
_atom_site_symmetry_multiplicity
_atom_site_calc_flag
_atom_site_refinement_flags
_atom_site_disorder_assembly
_atom_site_disorder_group
Cu1 Cu 0.630005(6) 1.09657(2) 0.835436(7) 0.02929(6) Uani 1 1 d . . .
N1 N 0.58968(4) 1.19819(15) 0.87404(5) 0.0315(2) Uani 1 1 d . . .
N2 N 0.68074(4) 1.07394(15) 0.93149(5) 0.0284(2) Uani 1 1 d . . .
C1 C 0.54816(6) 1.2994(2) 0.84327(8) 0.0402(3) Uani 1 1 d . . .
H1A H 0.5368 1.3276 0.8003 0.048 Uiso 1 1 calc R . .
C2 C 0.52132(6) 1.3639(2) 0.87284(9) 0.0452(4) Uani 1 1 d . . .
H2A H 0.4922 1.4331 0.8502 0.054 Uiso 1 1 calc R . .
C3 C 0.53860(6) 1.3234(2) 0.93643(9) 0.0454(4) Uani 1 1 d . . .
H3A H 0.5214 1.3661 0.9576 0.055 Uiso 1 1 calc R . .
C4 C 0.58186(6) 1.2185(2) 0.96921(8) 0.0403(3) Uani 1 1 d . . .
H4A H 0.5939 1.1902 1.0124 0.048 Uiso 1 1 calc R . .
C5 C 0.60679(5) 1.15645(19) 0.93656(6) 0.0313(3) Uani 1 1 d . . .
C6 C 0.65689(5) 1.06411(18) 0.96650(6) 0.0293(3) Uani 1 1 d . . .
C7 C 0.73118(5) 1.02999(18) 0.95906(6) 0.0285(2) Uani 1 1 d . . .
C8 C 0.75870(5) 1.0505(2) 0.92493(7) 0.0340(3) Uani 1 1 d . . .
H8A H 0.7426 1.0918 0.8827 0.041 Uiso 1 1 calc R . .
C9 C 0.80943(5) 1.0089(2) 0.95480(7) 0.0376(3) Uani 1 1 d . . .
H9A H 0.8276 1.0219 0.9325 0.045 Uiso 1 1 calc R . .
C10 C 0.83447(5) 0.9466(2) 1.01881(7) 0.0376(3) Uani 1 1 d . . .
H10A H 0.8688 0.9174 1.0379 0.045 Uiso 1 1 calc R . .
C11 C 0.80894(5) 0.92857(19) 1.05298(7) 0.0342(3) Uani 1 1 d . . .
H11A H 0.8259 0.8888 1.0954 0.041 Uiso 1 1 calc R . .
C12 C 0.75639(5) 0.97071(18) 1.02371(6) 0.0293(2) Uani 1 1 d . . .
N3 N 0.73058(4) 0.94392(16) 1.05696(5) 0.0326(2) Uani 1 1 d . . .
C13 C 0.68182(5) 0.98460(19) 1.02904(6) 0.0313(3) Uani 1 1 d . . .
C14 C 0.65447(6) 0.9268(2) 1.06449(7) 0.0346(3) Uani 1 1 d . . .
C15 C 0.67736(7) 0.9434(3) 1.13057(8) 0.0472(4) Uani 1 1 d . . .
H15A H 0.7086 1.0005 1.1534 0.057 Uiso 1 1 calc R . .
C16 C 0.65240(8) 0.8723(3) 1.16185(9) 0.0599(5) Uani 1 1 d . . .
H16A H 0.6667 0.8807 1.2063 0.072 Uiso 1 1 calc R . .
C17 C 0.60656(8) 0.7897(3) 1.12637(10) 0.0642(5) Uani 1 1 d . . .
H17A H 0.5892 0.7402 1.1464 0.077 Uiso 1 1 calc R . .
C18 C 0.58636(8) 0.7809(3) 1.06054(10) 0.0609(5) Uani 1 1 d . . .
H18A H 0.5551 0.7247 1.0368 0.073 Uiso 1 1 calc R . .
N4 N 0.60936(5) 0.8489(2) 1.02904(7) 0.0464(3) Uani 1 1 d . . .
N5 N 0.66241(5) 0.90278(16) 0.81100(6) 0.0369(3) Uani 1 1 d . . .
N6 N 0.65916(6) 0.32503(18) 0.80741(7) 0.0452(3) Uani 1 1 d . . .
N7 N 0.72370(10) 0.6185(3) 0.69847(11) 0.0861(7) Uani 1 1 d . . .
C19 C 0.67993(6) 0.61472(19) 0.76785(7) 0.0369(3) Uani 1 1 d . . .
C20 C 0.67049(5) 0.77447(19) 0.79084(6) 0.0321(3) Uani 1 1 d . . .
C21 C 0.66865(6) 0.4537(2) 0.78885(7) 0.0351(3) Uani 1 1 d . . .
C22 C 0.70389(8) 0.6159(2) 0.72899(9) 0.0501(4) Uani 1 1 d . . .
N8 N 0.56827(5) 1.0746(2) 0.74790(6) 0.0442(3) Uani 1 1 d . . .
N9 N 0.42786(7) 0.7571(3) 0.65388(10) 0.0718(5) Uani 1 1 d . . .
N10 N 0.53827(9) 0.7296(3) 0.58057(11) 0.0889(7) Uani 1 1 d . . .
C23 C 0.51159(6) 0.8579(2) 0.65983(8) 0.0449(4) Uani 1 1 d . . .
C24 C 0.54303(6) 0.9742(2) 0.70832(7) 0.0390(3) Uani 1 1 d . . .
C25 C 0.46538(7) 0.8018(2) 0.65620(9) 0.0499(4) Uani 1 1 d . . .
C26 C 0.52653(8) 0.7900(3) 0.61573(9) 0.0562(5) Uani 1 1 d . . .

loop_
_atom_site_aniso_label
_atom_site_aniso_U_11
_atom_site_aniso_U_22
_atom_site_aniso_U_33
_atom_site_aniso_U_23
_atom_site_aniso_U_13
_atom_site_aniso_U_12
Cu1 0.03340(9) 0.03111(9) 0.02405(9) -0.00136(6) 0.01434(7) 0.00046(6)
N1 0.0320(5) 0.0329(6) 0.0297(5) -0.0026(4) 0.0148(5) -0.0001(4)
N2 0.0306(5) 0.0320(5) 0.0249(5) 0.0001(4) 0.0152(4) -0.0011(4)
C1 0.0367(7) 0.0420(8) 0.0378(8) 0.0008(6) 0.0146(6) 0.0034(6)
C2 0.0353(7) 0.0434(8) 0.0577(10) -0.0014(7) 0.0229(7) 0.0046(6)
C3 0.0420(8) 0.0478(9) 0.0589(10) -0.0040(8) 0.0342(8) 0.0014(7)
C4 0.0413(7) 0.0475(8) 0.0411(8) -0.0017(6) 0.0270(7) -0.0001(6)
C5 0.0322(6) 0.0331(6) 0.0315(6) -0.0031(5) 0.0175(5) -0.0034(5)
C6 0.0321(6) 0.0327(6) 0.0262(6) -0.0030(5) 0.0166(5) -0.0031(5)
C7 0.0296(6) 0.0306(6) 0.0274(6) -0.0015(5) 0.0152(5) -0.0019(5)
C8 0.0348(7) 0.0406(7) 0.0300(6) 0.0016(5) 0.0183(6) -0.0013(6)
C9 0.0345(7) 0.0448(8) 0.0390(8) -0.0005(6) 0.0220(6) -0.0022(6)
C10 0.0289(6) 0.0410(7) 0.0395(8) -0.0028(6) 0.0138(6) -0.0008(5)
C11 0.0333(6) 0.0376(7) 0.0271(6) -0.0012(5) 0.0109(5) 0.0000(5)
C12 0.0324(6) 0.0300(6) 0.0261(6) -0.0021(5) 0.0146(5) -0.0034(5)
N3 0.0365(6) 0.0372(6) 0.0257(5) -0.0007(4) 0.0161(5) -0.0029(5)
C13 0.0372(6) 0.0342(7) 0.0262(6) -0.0024(5) 0.0182(5) -0.0036(5)
C14 0.0409(7) 0.0396(7) 0.0304(7) 0.0018(5) 0.0228(6) 0.0004(6)
C15 0.0539(9) 0.0616(10) 0.0319(7) -0.0016(7) 0.0253(7) -0.0050(8)
C16 0.0751(13) 0.0795(13) 0.0392(9) 0.0050(9) 0.0390(10) -0.0008(10)
C17 0.0738(13) 0.0802(14) 0.0629(12) 0.0097(11) 0.0523(11) -0.0068(11)
C18 0.0566(10) 0.0797(14) 0.0599(11) -0.0022(10) 0.0387(9) -0.0189(10)
N4 0.0472(7) 0.0599(8) 0.0404(7) -0.0031(6) 0.0276(6) -0.0116(6)
N5 0.0466(7) 0.0342(6) 0.0372(6) -0.0010(5) 0.0259(6) -0.0003(5)
N6 0.0664(9) 0.0351(7) 0.0458(7) -0.0035(6) 0.0362(7) -0.0050(6)
N7 0.133(2) 0.0838(14) 0.0895(15) -0.0073(11) 0.0922(16) -0.0051(12)
C19 0.0534(9) 0.0313(7) 0.0358(7) -0.0012(5) 0.0293(7) -0.0002(6)
C20 0.0392(7) 0.0331(7) 0.0281(6) 0.0016(5) 0.0195(5) -0.0020(5)
C21 0.0461(8) 0.0327(7) 0.0316(7) -0.0045(5) 0.0228(6) -0.0006(6)
C22 0.0760(12) 0.0429(9) 0.0488(10) -0.0024(7) 0.0439(10) -0.0015(8)
N8 0.0422(7) 0.0558(8) 0.0300(6) -0.0043(6) 0.0136(6) -0.0006(6)
N9 0.0620(10) 0.0777(12) 0.0866(13) -0.0328(10) 0.0444(10) -0.0175(9)
N10 0.0984(15) 0.1148(18) 0.0764(13) -0.0378(13) 0.0602(12) -0.0253(13)
C23 0.0477(9) 0.0480(9) 0.0385(8) -0.0094(7) 0.0202(7) -0.0047(7)
C24 0.0400(7) 0.0447(8) 0.0313(7) 0.0026(6) 0.0163(6) 0.0042(6)
C25 0.0524(9) 0.0468(9) 0.0507(10) -0.0146(8) 0.0249(8) -0.0018(7)
C26 0.0622(11) 0.0642(12) 0.0469(10) -0.0149(9) 0.0300(9) -0.0147(9)

loop_
_atom_type_symbol
_atom_type_description
_atom_type_scat_dispersion_real
_atom_type_scat_dispersion_imag
_atom_type_scat_source
C C 0.0033 0.0016 'International Tables Vol C Tables 4.2.6.8 and 6.1.1.4'
H H 0.0000 0.0000 'International Tables Vol C Tables 4.2.6.8 and 6.1.1.4'
N N 0.0061 0.0033 'International Tables Vol C Tables 4.2.6.8 and 6.1.1.4'
Cu Cu 0.3201 1.2651 'International Tables Vol C Tables 4.2.6.8 and 6.1.1.4'

loop_
_geom_angle_atom_site_label_1
_geom_angle_atom_site_label_2
_geom_angle_atom_site_label_3
_geom_angle
_geom_angle_site_symmetry_1
_geom_angle_site_symmetry_3
_geom_angle_publ_flag
N5 Cu1 N1 155.30(5) . . ?
N5 Cu1 N8 88.68(6) . . ?
N1 Cu1 N8 92.49(5) . . ?
N5 Cu1 N2 93.33(5) . . ?
N1 Cu1 N2 79.12(5) . . ?
N8 Cu1 N2 163.94(5) . . ?
N5 Cu1 N6 99.04(5) . 1_565 ?
N1 Cu1 N6 105.52(5) . 1_565 ?
N8 Cu1 N6 93.15(6) . 1_565 ?
N2 Cu1 N6 102.25(5) . 1_565 ?
C1 N1 C5 119.57(12) . . ?
C1 N1 Cu1 125.41(10) . . ?
C5 N1 Cu1 115.02(9) . . ?
C6 N2 C7 119.34(11) . . ?
C6 N2 Cu1 111.22(9) . . ?
C7 N2 Cu1 127.68(9) . . ?
N1 C1 C2 122.50(15) . . ?
C3 C2 C1 118.39(15) . . ?
C2 C3 C4 119.83(14) . . ?
C5 C4 C3 118.93(15) . . ?
N1 C5 C4 120.78(13) . . ?
N1 C5 C6 113.28(11) . . ?
C4 C5 C6 125.39(13) . . ?
N2 C6 C13 119.91(12) . . ?
N2 C6 C5 113.49(12) . . ?
C13 C6 C5 126.35(12) . . ?
N2 C7 C8 121.04(12) . . ?
N2 C7 C12 119.05(11) . . ?
C8 C7 C12 119.86(12) . . ?
C9 C8 C7 119.20(13) . . ?
C8 C9 C10 121.11(13) . . ?
C11 C10 C9 120.73(13) . . ?
C10 C11 C12 119.79(13) . . ?
N3 C12 C7 121.11(12) . . ?
N3 C12 C11 119.48(12) . . ?
C7 C12 C11 119.30(12) . . ?
C13 N3 C12 118.57(12) . . ?
N3 C13 C6 121.20(12) . . ?
N3 C13 C14 115.33(12) . . ?
C6 C13 C14 123.24(12) . . ?
N4 C14 C15 123.70(14) . . ?
N4 C14 C13 115.85(12) . . ?
C15 C14 C13 120.28(14) . . ?
C14 C15 C16 118.03(17) . . ?
C17 C16 C15 119.01(17) . . ?
C16 C17 C18 118.97(16) . . ?
N4 C18 C17 123.40(18) . . ?
C18 N4 C14 116.88(15) . . ?
C20 N5 Cu1 164.65(13) . . ?
C21 N6 Cu1 171.65(14) . 1_545 ?
C20 C19 C21 117.62(13) . . ?
C20 C19 C22 120.75(13) . . ?
C21 C19 C22 121.43(13) . . ?
N5 C20 C19 177.90(15) . . ?
N6 C21 C19 177.82(15) . . ?
N7 C22 C19 178.9(2) . . ?
C24 N8 Cu1 144.02(13) . . ?
C24 C23 C25 119.61(15) . . ?
C24 C23 C26 120.38(16) . . ?
C25 C23 C26 119.96(15) . . ?
N8 C24 C23 178.2(2) . . ?
N9 C25 C23 179.2(2) . . ?
N10 C26 C23 177.7(2) . . ?

loop_
_geom_bond_atom_site_label_1
_geom_bond_atom_site_label_2
_geom_bond_distance
_geom_bond_site_symmetry_2
_geom_bond_publ_flag
Cu1 N5 1.9748(12) . ?
Cu1 N1 1.9823(11) . ?
Cu1 N8 2.0174(14) . ?
Cu1 N2 2.0491(12) . ?
Cu1 N6 2.1575(14) 1_565 ?
N1 C1 1.3333(18) . ?
N1 C5 1.3506(17) . ?
N2 C6 1.3313(16) . ?
N2 C7 1.3685(17) . ?
C1 C2 1.382(2) . ?
C2 C3 1.371(3) . ?
C3 C4 1.389(2) . ?
C4 C5 1.3872(19) . ?
C5 C6 1.4863(19) . ?
C6 C13 1.4288(19) . ?
C7 C8 1.4133(18) . ?
C7 C12 1.4145(18) . ?
C8 C9 1.370(2) . ?
C9 C10 1.409(2) . ?
C10 C11 1.361(2) . ?
C11 C12 1.4187(19) . ?
C12 N3 1.3576(17) . ?
N3 C13 1.3184(18) . ?
C13 C14 1.4908(18) . ?
C14 N4 1.335(2) . ?
C14 C15 1.381(2) . ?
C15 C16 1.386(2) . ?
C16 C17 1.366(3) . ?
C17 C18 1.377(3) . ?
C18 N4 1.335(2) . ?
N5 C20 1.1446(18) . ?
N6 C21 1.146(2) . ?
N6 Cu1 2.1575(14) 1_545 ?
N7 C22 1.135(2) . ?
C19 C20 1.393(2) . ?
C19 C21 1.400(2) . ?
C19 C22 1.413(2) . ?
N8 C24 1.153(2) . ?
N9 C25 1.148(2) . ?
N10 C26 1.140(3) . ?
C23 C24 1.385(2) . ?
C23 C25 1.409(3) . ?
C23 C26 1.413(2) . ?

loop_
_geom_torsion_atom_site_label_1
_geom_torsion_atom_site_label_2
_geom_torsion_atom_site_label_3
_geom_torsion_atom_site_label_4
_geom_torsion
_geom_torsion_site_symmetry_1
_geom_torsion_site_symmetry_2
_geom_torsion_site_symmetry_3
_geom_torsion_site_symmetry_4
_geom_torsion_publ_flag
N5 Cu1 N1 C1 -123.43(15) . . . . ?
N8 Cu1 N1 C1 -31.17(13) . . . . ?
N2 Cu1 N1 C1 162.63(13) . . . . ?
N6 Cu1 N1 C1 62.80(13) 1_565 . . . ?
N5 Cu1 N1 C5 55.86(17) . . . . ?
N8 Cu1 N1 C5 148.12(10) . . . . ?
N2 Cu1 N1 C5 -18.08(10) . . . . ?
N6 Cu1 N1 C5 -117.92(10) 1_565 . . . ?
N5 Cu1 N2 C6 -130.78(10) . . . . ?
N1 Cu1 N2 C6 25.50(9) . . . . ?
N8 Cu1 N2 C6 -34.0(2) . . . . ?
N6 Cu1 N2 C6 129.22(9) 1_565 . . . ?
N5 Cu1 N2 C7 33.81(12) . . . . ?
N1 Cu1 N2 C7 -169.91(12) . . . . ?
N8 Cu1 N2 C7 130.62(19) . . . . ?
N6 Cu1 N2 C7 -66.20(12) 1_565 . . . ?
C5 N1 C1 C2 -0.3(2) . . . . ?
Cu1 N1 C1 C2 179.01(12) . . . . ?
N1 C1 C2 C3 0.7(3) . . . . ?
C1 C2 C3 C4 -0.6(3) . . . . ?
C2 C3 C4 C5 0.0(2) . . . . ?
C1 N1 C5 C4 -0.4(2) . . . . ?
Cu1 N1 C5 C4 -179.72(11) . . . . ?
C1 N1 C5 C6 -172.33(12) . . . . ?
Cu1 N1 C5 C6 8.34(15) . . . . ?
C3 C4 C5 N1 0.5(2) . . . . ?
C3 C4 C5 C6 171.43(14) . . . . ?
C7 N2 C6 C13 -8.75(19) . . . . ?
Cu1 N2 C6 C13 157.29(10) . . . . ?
C7 N2 C6 C5 165.86(12) . . . . ?
Cu1 N2 C6 C5 -28.11(14) . . . . ?
N1 C5 C6 N2 13.79(17) . . . . ?
C4 C5 C6 N2 -157.71(14) . . . . ?
N1 C5 C6 C13 -172.01(13) . . . . ?
C4 C5 C6 C13 16.5(2) . . . . ?
C6 N2 C7 C8 -175.59(13) . . . . ?
Cu1 N2 C7 C8 20.93(19) . . . . ?
C6 N2 C7 C12 1.61(19) . . . . ?
Cu1 N2 C7 C12 -161.88(10) . . . . ?
N2 C7 C8 C9 178.50(14) . . . . ?
C12 C7 C8 C9 1.3(2) . . . . ?
C7 C8 C9 C10 -0.1(2) . . . . ?
C8 C9 C10 C11 -0.9(2) . . . . ?
C9 C10 C11 C12 0.8(2) . . . . ?
N2 C7 C12 N3 5.0(2) . . . . ?
C8 C7 C12 N3 -177.72(13) . . . . ?
N2 C7 C12 C11 -178.68(12) . . . . ?
C8 C7 C12 C11 -1.5(2) . . . . ?
C10 C11 C12 N3 176.72(13) . . . . ?
C10 C11 C12 C7 0.4(2) . . . . ?
C7 C12 N3 C13 -4.0(2) . . . . ?
C11 C12 N3 C13 179.72(13) . . . . ?
C12 N3 C13 C6 -3.3(2) . . . . ?
C12 N3 C13 C14 171.38(12) . . . . ?
N2 C6 C13 N3 10.0(2) . . . . ?
C5 C6 C13 N3 -163.90(13) . . . . ?
N2 C6 C13 C14 -164.28(13) . . . . ?
C5 C6 C13 C14 21.9(2) . . . . ?
N3 C13 C14 N4 -134.89(15) . . . . ?
C6 C13 C14 N4 39.7(2) . . . . ?
N3 C13 C14 C15 40.6(2) . . . . ?
C6 C13 C14 C15 -144.84(16) . . . . ?
N4 C14 C15 C16 1.1(3) . . . . ?
C13 C14 C15 C16 -174.01(16) . . . . ?
C14 C15 C16 C17 -0.1(3) . . . . ?
C15 C16 C17 C18 -0.5(3) . . . . ?
C16 C17 C18 N4 0.2(4) . . . . ?
C17 C18 N4 C14 0.8(3) . . . . ?
C15 C14 N4 C18 -1.4(3) . . . . ?
C13 C14 N4 C18 173.89(17) . . . . ?
N1 Cu1 N5 C20 52.5(5) . . . . ?
N8 Cu1 N5 C20 -40.6(4) . . . . ?
N2 Cu1 N5 C20 123.5(4) . . . . ?
N6 Cu1 N5 C20 -133.6(4) 1_565 . . . ?
Cu1 N5 C20 C19 -65(5) . . . . ?
C21 C19 C20 N5 8(5) . . . . ?
C22 C19 C20 N5 -167(5) . . . . ?
Cu1 N6 C21 C19 71(6) 1_545 . . . ?
C20 C19 C21 N6 -9(5) . . . . ?
C22 C19 C21 N6 166(5) . . . . ?
C20 C19 C22 N7 51(14) . . . . ?
C21 C19 C22 N7 -124(14) . . . . ?
N5 Cu1 N8 C24 36.8(2) . . . . ?
N1 Cu1 N8 C24 -118.5(2) . . . . ?
N2 Cu1 N8 C24 -60.6(3) . . . . ?
N6 Cu1 N8 C24 135.8(2) 1_565 . . . ?
Cu1 N8 C24 C23 168(94) . . . . ?
C25 C23 C24 N8 -70(6) . . . . ?
C26 C23 C24 N8 113(6) . . . . ?
C24 C23 C25 N9 -3(21) . . . . ?
C26 C23 C25 N9 174(100) . . . . ?
C24 C23 C26 N10 128(6) . . . . ?
C25 C23 C26 N10 -49(6) . . . . ?
